data_2236498
loop_
_publ_author_name
'Guedem, Alphonsine N.'
'Sandjo, Louis P.'
'Opatz, Till'
'Schollmeyer, Dieter'
'Ngadjui, Bonaventure T.'

_publ_section_title
;
 (2<i>E</i>,4<i>R</i>,5<i>R</i>,6<i>S</i>)-2-(4,5,6-Trihydroxycyclohex-2-en-1-ylidene)acetonitrile
;
_journal_coeditor_code NC2287
_journal_issue 9
_journal_name_full 'Acta Crystallographica Section E'
_journal_page_first o2737
_journal_paper_doi 10.1107/S1600536812035313
_journal_volume 68
_journal_year 2012
_chemical_formula_iupac 'C8 H9 N O3'
_chemical_formula_moiety 'C8 H9 N O3'
_chemical_formula_sum 'C8 H9 N O3'
_chemical_formula_weight 167.16
_chemical_name_systematic
;
(2<i>E</i>,4<i>R</i>,5<i>R</i>,6<i>S</i>)-2-(4,5,6-Trihydroxycyclohex-2-en-1-
ylidene)acetonitrile
;
_space_group_IT_number 4
_symmetry_cell_setting monoclinic
_symmetry_space_group_name_Hall 'P 2yb'
_symmetry_space_group_name_H-M 'P 1 21 1'
_atom_sites_solution_hydrogens geom
_atom_sites_solution_primary direct
_atom_sites_solution_secondary difmap
_audit_creation_method SHELXL-97
_cell_angle_alpha 90.00
_cell_angle_beta 102.842(4)
_cell_angle_gamma 90.00
_cell_formula_units_Z 2
_cell_length_a 4.8159(5)
_cell_length_b 10.2482(5)
_cell_length_c 8.3573(9)
_cell_measurement_reflns_used 25
_cell_measurement_temperature 193(2)
_cell_measurement_theta_max 46
_cell_measurement_theta_min 35
_cell_volume 402.15(6)
_computing_cell_refinement '<i>CAD-4 Software</i> (Enraf--Nonius, 1989)'
_computing_data_collection '<i>CAD-4 Software</i> (Enraf--Nonius, 1989)'
_computing_data_reduction 'CORINC (Dr\"ager & Gattow, 1971)'
_computing_molecular_graphics 'PLATON (Spek, 2009)'
_computing_publication_material 'PLATON (Spek, 2009)'
_computing_structure_refinement 'SHELXL97 (Sheldrick, 2008)'
_computing_structure_solution 'SIR97 (Altomare <i>et al.</i>, 1999)'
_diffrn_ambient_temperature 193(2)
_diffrn_measured_fraction_theta_full 1.000
_diffrn_measured_fraction_theta_max 1.00
_diffrn_measurement_device '\k-geometry diffractometer'
_diffrn_measurement_device_type 'Enraf--Nonius CAD-4'
_diffrn_measurement_method \w/2\q
_diffrn_radiation_monochromator graphite
_diffrn_radiation_type CuK\a
_diffrn_radiation_wavelength 1.54178
_diffrn_reflns_av_R_equivalents 0.0205
_diffrn_reflns_av_sigmaI/netI 0.0215
_diffrn_reflns_limit_h_max 5
_diffrn_reflns_limit_h_min -5
_diffrn_reflns_limit_k_max 12
_diffrn_reflns_limit_k_min -12
_diffrn_reflns_limit_l_max 10
_diffrn_reflns_limit_l_min -10
_diffrn_reflns_number 2174
_diffrn_reflns_theta_full 69.95
_diffrn_reflns_theta_max 69.95
_diffrn_reflns_theta_min 5.43
_diffrn_standards_decay_% 5
_diffrn_standards_interval_time 60
_diffrn_standards_number 3
_exptl_absorpt_coefficient_mu 0.900
_exptl_absorpt_correction_type none
_exptl_crystal_colour colourless
_exptl_crystal_density_diffrn 1.380
_exptl_crystal_density_method 'not measured'
_exptl_crystal_description needle
_exptl_crystal_F_000 176
_exptl_crystal_size_max 0.60
_exptl_crystal_size_mid 0.06
_exptl_crystal_size_min 0.06
_refine_diff_density_max 0.210
_refine_diff_density_min -0.119
_refine_ls_abs_structure_details 'Flack, (1983)'
_refine_ls_abs_structure_Flack -0.04(16)
_refine_ls_extinction_coef 0.018(3)
_refine_ls_extinction_expression Fc^*^=kFc[1+0.001xFc^2^\l^3^/sin(2\q)]^-1/4^
_refine_ls_extinction_method 'SHELXL97 (Sheldrick, 2008)'
_refine_ls_goodness_of_fit_ref 1.079
_refine_ls_hydrogen_treatment refall
_refine_ls_matrix_type full
_refine_ls_number_parameters 146
_refine_ls_number_reflns 1514
_refine_ls_number_restraints 1
_refine_ls_restrained_S_all 1.079
_refine_ls_R_factor_all 0.0258
_refine_ls_R_factor_gt 0.0255
_refine_ls_shift/su_max 0.000
_refine_ls_shift/su_mean 0.000
_refine_ls_structure_factor_coef Fsqd
_refine_ls_weighting_details 'calc w=1/[\s^2^(Fo^2^)+(0.0474P)^2^+0.0306P] where P=(Fo^2^+2Fc^2^)/3'
_refine_ls_weighting_scheme calc
_refine_ls_wR_factor_obs 0.0708
_refine_ls_wR_factor_ref 0.0711
_reflns_number_gt 1501
_reflns_number_total 1514
_reflns_threshold_expression I>2\s(I)
_cod_data_source_file nc2287.cif
_cod_data_source_block I
_cod_original_sg_symbol_H-M 'P 21'
_cod_database_code 2236498
_cod_database_fobs_code 2236498

loop_
_symmetry_equiv_pos_as_xyz
'x, y, z'
'-x, y+1/2, -z'

loop_
_atom_site_type_symbol
_atom_site_label
_atom_site_fract_x
_atom_site_fract_y
_atom_site_fract_z
_atom_site_U_iso_or_equiv
_atom_site_adp_type
_atom_site_calc_flag
_atom_site_occupancy
_atom_site_symmetry_multiplicity
C C1 0.4167(3) 0.60278(13) 0.16499(15) 0.0204(3) Uani d 1 1
C C2 0.6543(3) 0.54538(12) 0.29376(15) 0.0193(3) Uani d 1 1
H H2 0.822(3) 0.5471(15) 0.2490(18) 0.014(3) Uiso d 1 1
C C3 0.7220(3) 0.63193(13) 0.44623(15) 0.0195(3) Uani d 1 1
H H3 0.881(4) 0.5923(17) 0.525(2) 0.023(4) Uiso d 1 1
C C4 0.8147(3) 0.76563(13) 0.39626(17) 0.0244(3) Uani d 1 1
H H4 0.992(4) 0.7516(17) 0.364(2) 0.023(4) Uiso d 1 1
C C5 0.6001(3) 0.81945(14) 0.2530(2) 0.0291(3) Uani d 1 1
H H5 0.591(4) 0.911(2) 0.238(2) 0.041(5) Uiso d 1 1
C C6 0.4214(3) 0.74407(14) 0.14727(17) 0.0277(3) Uani d 1 1
H H6 0.289(4) 0.7814(18) 0.059(2) 0.023(4) Uiso d 1 1
O O7 0.5884(2) 0.41531(9) 0.32843(12) 0.0246(2) Uani d 1 1
H H7 0.730(5) 0.381(2) 0.375(2) 0.038(5) Uiso d 1 1
O O8 0.47685(18) 0.64281(10) 0.51340(11) 0.0221(2) Uani d 1 1
H H8 0.530(4) 0.644(2) 0.607(3) 0.031(5) Uiso d 1 1
O O9 0.8700(2) 0.85292(10) 0.53125(14) 0.0320(3) Uani d 1 1
H H9 0.730(5) 0.870(2) 0.559(3) 0.045(6) Uiso d 1 1
C C10 0.2197(3) 0.52459(15) 0.07211(16) 0.0252(3) Uani d 1 1
H H10 0.220(4) 0.431(2) 0.0850(19) 0.024(4) Uiso d 1 1
C C11 -0.0065(3) 0.57476(17) -0.05275(17) 0.0316(3) Uani d 1 1
N N12 -0.1938(3) 0.61195(18) -0.15135(17) 0.0451(4) Uani d 1 1

loop_
_atom_site_aniso_label
_atom_site_aniso_U_11
_atom_site_aniso_U_22
_atom_site_aniso_U_33
_atom_site_aniso_U_12
_atom_site_aniso_U_13
_atom_site_aniso_U_23
C1 0.0145(6) 0.0289(7) 0.0186(5) 0.0032(5) 0.0053(4) 0.0007(5)
C2 0.0106(6) 0.0241(6) 0.0233(6) 0.0012(5) 0.0043(5) 0.0010(5)
C3 0.0086(5) 0.0255(6) 0.0227(5) 0.0031(4) -0.0001(4) 0.0005(5)
C4 0.0128(6) 0.0260(7) 0.0344(7) -0.0030(5) 0.0054(5) -0.0046(5)
C5 0.0271(8) 0.0222(7) 0.0391(8) -0.0003(5) 0.0098(6) 0.0065(5)
C6 0.0229(7) 0.0318(8) 0.0273(6) 0.0039(6) 0.0034(5) 0.0097(6)
O7 0.0167(5) 0.0204(5) 0.0340(5) 0.0034(4) -0.0001(4) 0.0022(4)
O8 0.0134(4) 0.0328(5) 0.0197(4) 0.0006(4) 0.0030(3) -0.0018(4)
O9 0.0135(5) 0.0332(6) 0.0489(6) -0.0054(4) 0.0060(4) -0.0162(5)
C10 0.0186(6) 0.0354(7) 0.0212(6) 0.0016(5) 0.0034(5) -0.0014(5)
C11 0.0250(7) 0.0477(9) 0.0208(6) -0.0052(6) 0.0024(6) -0.0037(6)
N12 0.0319(7) 0.0705(11) 0.0269(6) 0.0011(7) -0.0064(5) 0.0055(6)

loop_
_atom_type_symbol
_atom_type_description
_atom_type_scat_dispersion_real
_atom_type_scat_dispersion_imag
_atom_type_scat_source
C C 0.0181 0.0091 'International Tables Vol C Tables 4.2.6.8 and 6.1.1.4'
H H 0.0000 0.0000 'International Tables Vol C Tables 4.2.6.8 and 6.1.1.4'
N N 0.0311 0.0180 'International Tables Vol C Tables 4.2.6.8 and 6.1.1.4'
O O 0.0492 0.0322 'International Tables Vol C Tables 4.2.6.8 and 6.1.1.4'

loop_
_geom_angle_atom_site_label_1
_geom_angle_atom_site_label_2
_geom_angle_atom_site_label_3
_geom_angle
C10 C1 C6 123.87(12)
C10 C1 C2 120.34(12)
C6 C1 C2 115.77(11)
O7 C2 C1 110.18(11)
O7 C2 C3 113.10(10)
C1 C2 C3 110.92(10)
O7 C2 H2 110.0(10)
C1 C2 H2 106.6(9)
C3 C2 H2 105.8(9)
O8 C3 C2 109.47(10)
O8 C3 C4 110.90(11)
C2 C3 C4 108.30(10)
O8 C3 H3 111.0(10)
C2 C3 H3 108.2(10)
C4 C3 H3 108.9(10)
O9 C4 C5 112.14(12)
O9 C4 C3 111.28(11)
C5 C4 C3 110.86(10)
O9 C4 H4 107.3(10)
C5 C4 H4 109.1(10)
C3 C4 H4 105.9(10)
C6 C5 C4 122.94(13)
C6 C5 H5 119.0(12)
C4 C5 H5 118.1(12)
C5 C6 C1 122.05(12)
C5 C6 H6 120.6(11)
C1 C6 H6 117.4(11)
C2 O7 H7 108.3(16)
C3 O8 H8 106.5(14)
C4 O9 H9 111.1(17)
C1 C10 C11 122.16(14)
C1 C10 H10 123.0(10)
C11 C10 H10 114.9(10)
N12 C11 C10 177.70(18)

loop_
_geom_bond_atom_site_label_1
_geom_bond_atom_site_label_2
_geom_bond_distance
C1 C10 1.3479(19)
C1 C6 1.4563(19)
C1 C2 1.5054(16)
C2 O7 1.4151(15)
C2 C3 1.5272(17)
C2 H2 0.962(16)
C3 O8 1.4200(16)
C3 C4 1.5277(18)
C3 H3 0.981(17)
C4 O9 1.4178(17)
C4 C5 1.5019(19)
C4 H4 0.963(18)
C5 C6 1.334(2)
C5 H5 0.94(2)
C6 H6 0.943(18)
O7 H7 0.79(2)
O8 H8 0.77(2)
O9 H9 0.78(3)
C10 C11 1.426(2)
C10 H10 0.96(2)
C11 N12 1.144(2)

loop_
_geom_hbond_atom_site_label_D
_geom_hbond_atom_site_label_H
_geom_hbond_atom_site_label_A
_geom_hbond_site_symmetry_A
_geom_hbond_distance_DH
_geom_hbond_distance_HA
_geom_hbond_distance_DA
_geom_hbond_angle_DHA
O7 H7 O9 2_746 0.79(2) 1.93(2) 2.6885(14) 160(2)
O8 H8 N12 1_656 0.77(2) 2.18(2) 2.9138(16) 160(2)
O9 H9 O7 2_656 0.78(3) 2.02(2) 2.7944(15) 170(2)

loop_
_geom_torsion_atom_site_label_1
_geom_torsion_atom_site_label_2
_geom_torsion_atom_site_label_3
_geom_torsion_atom_site_label_4
_geom_torsion
C10 C1 C2 O7 -16.29(16)
C6 C1 C2 O7 165.07(11)
C10 C1 C2 C3 -142.30(13)
C6 C1 C2 C3 39.06(15)
O7 C2 C3 O8 -63.88(13)
C1 C2 C3 O8 60.49(13)
O7 C2 C3 C4 175.09(9)
C1 C2 C3 C4 -60.54(13)
O8 C3 C4 O9 57.48(13)
C2 C3 C4 O9 177.62(10)
O8 C3 C4 C5 -68.05(13)
C2 C3 C4 C5 52.09(14)
O9 C4 C5 C6 -149.07(14)
C3 C4 C5 C6 -24.01(19)
C4 C5 C6 C1 1.4(2)
C10 C1 C6 C5 172.38(14)
C2 C1 C6 C5 -9.0(2)
C6 C1 C10 C11 -0.6(2)
C2 C1 C10 C11 -179.10(12)
C1 C10 C11 N12 -141(4)

loop_
_cod_related_entry_id
_cod_related_entry_database
_cod_related_entry_code
1 ChemSpider 30658131
